data_4508027
loop_
_publ_author_name
'Bhattacharya, Suman'
'Saraswatula, Viswanadha G.'
'Saha, Binoy K.'

_publ_section_title
;
 Thermal Expansion in Alkane Diacids---Another Property Showing
 Alternation in an Odd--Even Series
;
_journal_issue 8
_journal_name_full 'Crystal Growth &amp; Design'
_journal_page_first 3651
_journal_paper_doi 10.1021/cg400668w
_journal_volume 13
_journal_year 2013
_chemical_formula_moiety 'C9 H16 O4'
_chemical_formula_sum 'C9 H16 O4'
_chemical_formula_weight 188.22
_chemical_name_common C9-120-alpha-polymorph
_chemical_name_systematic 'Heptane-1,7-dicarboxylic acid'
_space_group_crystal_system monoclinic
_space_group_IT_number 14
_space_group_name_Hall '-P 2ybc'
_space_group_name_H-M_alt 'P 1 21/c 1'
_symmetry_space_group_name_Hall '-P 2ybc'
_symmetry_space_group_name_H-M 'P 1 21/c 1'
_atom_sites_solution_hydrogens geom
_atom_sites_solution_primary direct
_atom_sites_solution_secondary difmap
_audit_creation_date 2012-12-05
_audit_creation_method
;
  Olex2 1.2-ac2
  (compiled 2012.03.27 svn.r2268, GUI svn.r4156)
;
_cell_angle_alpha 90.00
_cell_angle_beta 95.932(7)
_cell_angle_gamma 90.00
_cell_formula_units_Z 4
_cell_length_a 5.5124(4)
_cell_length_b 9.4609(6)
_cell_length_c 18.8726(13)
_cell_measurement_reflns_used 1975
_cell_measurement_temperature 120(2)
_cell_measurement_theta_max 28.8853
_cell_measurement_theta_min 4.3260
_cell_volume 978.98(12)
_computing_cell_refinement
;
CrysAlisPro, Agilent Technologies,
Version 1.171.36.21 (release 14-08-2012 CrysAlis171 .NET)
(compiled Sep 14 2012,17:21:16)
;
_computing_data_collection
;
CrysAlisPro, Agilent Technologies,
Version 1.171.36.21 (release 14-08-2012 CrysAlis171 .NET)
(compiled Sep 14 2012,17:21:16)
;
_computing_data_reduction
;
CrysAlisPro, Agilent Technologies,
Version 1.171.36.21 (release 14-08-2012 CrysAlis171 .NET)
(compiled Sep 14 2012,17:21:16)
;
_computing_molecular_graphics
;
O. V. Dolomanov, L. J. Bourhis, R. J. Gildea, J. A. K. Howard and H. Puschmann,
OLEX2: a complete structure solution, refinement and analysis program.
J. Appl. Cryst. (2009). 42, 339-341.
;
_computing_publication_material
;
O. V. Dolomanov, L. J. Bourhis, R. J. Gildea, J. A. K. Howard and H. Puschmann,
OLEX2: a complete structure solution, refinement and analysis program.
J. Appl. Cryst. (2009). 42, 339-341.
;
_computing_structure_refinement
;
SHELXL, G.M. Sheldrick, Acta Cryst.
(2008). A64, 112-122
;
_computing_structure_solution
;
SHELXS, G.M. Sheldrick, Acta Cryst.
(2008). A64, 112-122
;
_diffrn_ambient_temperature 120(2)
_diffrn_detector_area_resol_mean 15.9821
_diffrn_measured_fraction_theta_full 0.9892
_diffrn_measured_fraction_theta_max 0.9061
_diffrn_measurement_details
;
  1 omega  -88.00    7.00   1.0000    5.0000
omega____ theta____ kappa____ phi______ frames
    -      -17.4960  -37.0000 -180.0000 95

  2 omega  -11.00   89.00   1.0000    5.0000
omega____ theta____ kappa____ phi______ frames
    -       19.2928   77.0000  -60.0000 100

  3 omega   35.00   68.00   1.0000    5.0000
omega____ theta____ kappa____ phi______ frames
    -       19.2928  178.0000  120.0000 33

  4 omega  -63.00  -17.00   1.0000    5.0000
omega____ theta____ kappa____ phi______ frames
    -      -17.4960  106.0000 -150.0000 46
;
_diffrn_measurement_device_type 'Xcalibur, Eos'
_diffrn_measurement_method '\w scans'
_diffrn_orient_matrix_UB_11 -0.0586037000
_diffrn_orient_matrix_UB_12 0.0156435000
_diffrn_orient_matrix_UB_13 -0.0343348000
_diffrn_orient_matrix_UB_21 0.1151619000
_diffrn_orient_matrix_UB_22 0.0114440000
_diffrn_orient_matrix_UB_23 -0.0126143000
_diffrn_orient_matrix_UB_31 0.0054665000
_diffrn_orient_matrix_UB_32 -0.0724037000
_diffrn_orient_matrix_UB_33 -0.0094222000
_diffrn_radiation_monochromator graphite
_diffrn_radiation_type 'Mo K\a'
_diffrn_radiation_wavelength 0.7107
_diffrn_reflns_av_R_equivalents 0.0300
_diffrn_reflns_av_unetI/netI 0.0369
_diffrn_reflns_limit_h_max 7
_diffrn_reflns_limit_h_min -5
_diffrn_reflns_limit_k_max 12
_diffrn_reflns_limit_k_min -11
_diffrn_reflns_limit_l_max 20
_diffrn_reflns_limit_l_min -25
_diffrn_reflns_number 5026
_diffrn_reflns_theta_full 25.00
_diffrn_reflns_theta_max 28.97
_diffrn_reflns_theta_min 4.34
_diffrn_source 'Enhance (Mo) X-ray Source'
_exptl_absorpt_coefficient_mu 0.099
_exptl_absorpt_correction_T_max 1.00000
_exptl_absorpt_correction_T_min 0.86529
_exptl_absorpt_correction_type multi-scan
_exptl_absorpt_process_details
;
CrysAlisPro, Agilent Technologies,
Version 1.171.36.21 (release 14-08-2012 CrysAlis171 .NET)
(compiled Sep 14 2012,17:21:16)
Empirical absorption correction using spherical harmonics,
 implemented in SCALE3 ABSPACK scaling algorithm.
;
_exptl_crystal_colour colourless
_exptl_crystal_density_diffrn 1.277
_exptl_crystal_density_method 'not measured'
_exptl_crystal_description plate
_exptl_crystal_F_000 408
_exptl_crystal_size_max 0.42
_exptl_crystal_size_mid 0.38
_exptl_crystal_size_min 0.18
_refine_diff_density_max 0.307
_refine_diff_density_min -0.247
_refine_diff_density_rms 0.064
_refine_ls_extinction_method none
_refine_ls_goodness_of_fit_ref 1.181
_refine_ls_hydrogen_treatment mixed
_refine_ls_matrix_type full
_refine_ls_number_parameters 126
_refine_ls_number_reflns 2263
_refine_ls_number_restraints 0
_refine_ls_restrained_S_all 1.181
_refine_ls_R_factor_all 0.0774
_refine_ls_R_factor_gt 0.0689
_refine_ls_shift/su_max 0.000
_refine_ls_shift/su_mean 0.000
_refine_ls_structure_factor_coef Fsqd
_refine_ls_weighting_details 'calc w=1/[\s^2^(Fo^2^)+(0.0190P)^2^+2.1491P] where P=(Fo^2^+2Fc^2^)/3'
_refine_ls_weighting_scheme calc
_refine_ls_wR_factor_gt 0.1577
_refine_ls_wR_factor_ref 0.1612
_reflns_number_gt 1943
_reflns_number_total 2263
_reflns_threshold_expression >2sigma(I)
_cod_data_source_file cg400668w_si_002.cif
_cod_data_source_block C9-120
_cod_database_code 4508027

loop_
_space_group_symop_id
_space_group_symop_operation_xyz
1 'x, y, z'
2 '-x, y+1/2, -z+1/2'
3 '-x, -y, -z'
4 'x, -y-1/2, z-1/2'

loop_
_atom_site_label
_atom_site_type_symbol
_atom_site_fract_x
_atom_site_fract_y
_atom_site_fract_z
_atom_site_U_iso_or_equiv
_atom_site_adp_type
_atom_site_occupancy
_atom_site_symmetry_multiplicity
_atom_site_calc_flag
_atom_site_refinement_flags
O1 O 0.2486(4) 0.5439(2) 0.05335(11) 0.0260(5) Uani 1 1 d .
O4 O 1.8513(4) 0.5179(2) 0.40861(10) 0.0269(5) Uani 1 1 d .
O2 O 0.1298(4) 0.3267(2) 0.01822(11) 0.0267(5) Uani 1 1 d .
C3 C 0.6603(5) 0.4403(3) 0.14248(13) 0.0185(5) Uani 1 1 d .
H3A H 0.5719 0.5042 0.1707 0.022 Uiso 1 1 calc R
H3B H 0.7462 0.4967 0.1101 0.022 Uiso 1 1 calc R
O3 O 1.7570(3) 0.4036(2) 0.50525(9) 0.0245(5) Uani 1 1 d .
C5 C 1.0330(5) 0.4467(3) 0.23592(13) 0.0196(5) Uani 1 1 d .
H5A H 0.9491 0.5175 0.2615 0.024 Uiso 1 1 calc R
H5B H 1.1328 0.4956 0.2043 0.024 Uiso 1 1 calc R
C6 C 1.1976(5) 0.3591(3) 0.28926(14) 0.0205(5) Uani 1 1 d .
H6A H 1.0968 0.3104 0.3207 0.025 Uiso 1 1 calc R
H6B H 1.2797 0.2879 0.2635 0.025 Uiso 1 1 calc R
C7 C 1.3891(5) 0.4462(3) 0.33429(13) 0.0181(5) Uani 1 1 d .
H7A H 1.3113 0.5269 0.3542 0.022 Uiso 1 1 calc R
H7B H 1.5084 0.4815 0.3043 0.022 Uiso 1 1 calc R
C4 C 0.8450(5) 0.3560(3) 0.19171(13) 0.0193(5) Uani 1 1 d .
H4A H 0.7573 0.3000 0.2238 0.023 Uiso 1 1 calc R
H4B H 0.9300 0.2912 0.1631 0.023 Uiso 1 1 calc R
C1 C 0.2786(5) 0.4160(3) 0.05517(13) 0.0177(5) Uani 1 1 d .
C2 C 0.4809(5) 0.3432(3) 0.09976(13) 0.0189(5) Uani 1 1 d .
H2A H 0.5703 0.2855 0.0688 0.023 Uiso 1 1 calc R
H2B H 0.4100 0.2801 0.1325 0.023 Uiso 1 1 calc R
C9 C 1.7174(5) 0.4296(3) 0.44142(13) 0.0180(5) Uani 1 1 d .
C8 C 1.5181(5) 0.3578(3) 0.39464(14) 0.0230(6) Uani 1 1 d .
H8A H 1.3964 0.3249 0.4245 0.028 Uiso 1 1 calc R
H8B H 1.5866 0.2750 0.3739 0.028 Uiso 1 1 calc R
H2 H 0.021(8) 0.372(4) -0.004(2) 0.049(12) Uiso 1 1 d .
H4 H 1.989(9) 0.548(5) 0.440(2) 0.073(14) Uiso 1 1 d .

loop_
_atom_site_aniso_label
_atom_site_aniso_U_11
_atom_site_aniso_U_22
_atom_site_aniso_U_33
_atom_site_aniso_U_23
_atom_site_aniso_U_13
_atom_site_aniso_U_12
O1 0.0230(10) 0.0187(9) 0.0328(11) -0.0004(8) -0.0132(8) 0.0002(8)
O4 0.0234(10) 0.0361(11) 0.0197(9) 0.0024(8) -0.0054(8) -0.0122(9)
O2 0.0233(10) 0.0201(9) 0.0327(11) -0.0017(8) -0.0158(8) -0.0003(8)
C3 0.0163(12) 0.0186(12) 0.0191(12) 0.0005(10) -0.0047(9) -0.0008(10)
O3 0.0215(10) 0.0301(10) 0.0198(9) 0.0060(8) -0.0070(7) -0.0048(8)
C5 0.0170(12) 0.0214(12) 0.0193(12) -0.0005(10) -0.0039(9) -0.0014(10)
C6 0.0190(12) 0.0193(12) 0.0219(12) -0.0011(10) -0.0041(10) 0.0001(10)
C7 0.0159(11) 0.0183(11) 0.0188(11) 0.0017(10) -0.0048(9) -0.0009(10)
C4 0.0153(12) 0.0220(12) 0.0191(12) -0.0008(10) -0.0051(9) 0.0004(10)
C1 0.0157(12) 0.0200(12) 0.0167(11) -0.0003(10) -0.0019(9) -0.0020(10)
C2 0.0169(12) 0.0183(12) 0.0202(12) -0.0007(10) -0.0040(10) 0.0014(10)
C9 0.0166(12) 0.0162(11) 0.0206(12) 0.0005(10) -0.0018(10) 0.0013(9)
C8 0.0214(13) 0.0208(12) 0.0244(13) 0.0015(11) -0.0091(10) -0.0029(11)

loop_
_atom_type_symbol
_atom_type_description
_atom_type_scat_dispersion_real
_atom_type_scat_dispersion_imag
_atom_type_scat_source
C C 0.0033 0.0016 'International Tables Vol C Tables 4.2.6.8 and 6.1.1.4'
H H 0.0000 0.0000 'International Tables Vol C Tables 4.2.6.8 and 6.1.1.4'
O O 0.0106 0.0060 'International Tables Vol C Tables 4.2.6.8 and 6.1.1.4'

loop_
_geom_angle_atom_site_label_1
_geom_angle_atom_site_label_2
_geom_angle_atom_site_label_3
_geom_angle
C9 O4 H4 110(3)
C1 O2 H2 108(3)
H3A C3 H3B 108.0
C4 C3 H3A 109.4
C4 C3 H3B 109.4
C2 C3 H3A 109.4
C2 C3 H3B 109.4
C2 C3 C4 111.3(2)
H5A C5 H5B 107.9
C6 C5 H5A 109.2
C6 C5 H5B 109.2
C4 C5 H5A 109.2
C4 C5 H5B 109.2
C4 C5 C6 112.3(2)
C5 C6 H6A 108.8
C5 C6 H6B 108.8
H6A C6 H6B 107.7
C7 C6 C5 113.8(2)
C7 C6 H6A 108.8
C7 C6 H6B 108.8
C6 C7 H7A 109.4
C6 C7 H7B 109.4
C6 C7 C8 111.1(2)
H7A C7 H7B 108.0
C8 C7 H7A 109.4
C8 C7 H7B 109.4
C3 C4 H4A 108.7
C3 C4 H4B 108.7
C5 C4 C3 114.3(2)
C5 C4 H4A 108.7
C5 C4 H4B 108.7
H4A C4 H4B 107.6
O1 C1 O2 122.8(2)
O1 C1 C2 124.3(2)
O2 C1 C2 112.8(2)
C3 C2 H2A 108.5
C3 C2 H2B 108.5
C1 C2 C3 115.3(2)
C1 C2 H2A 108.5
C1 C2 H2B 108.5
H2A C2 H2B 107.5
O4 C9 C8 115.1(2)
O3 C9 O4 122.7(2)
O3 C9 C8 122.2(2)
C7 C8 H8A 108.2
C7 C8 H8B 108.2
C9 C8 C7 116.5(2)
C9 C8 H8A 108.2
C9 C8 H8B 108.2
H8A C8 H8B 107.3

loop_
_geom_bond_atom_site_label_1
_geom_bond_atom_site_label_2
_geom_bond_distance
O1 C1 1.221(3)
O4 C9 1.312(3)
O4 H4 0.96(5)
O2 C1 1.325(3)
O2 H2 0.81(4)
C3 H3A 0.9700
C3 H3B 0.9700
C3 C4 1.530(3)
C3 C2 1.519(3)
O3 C9 1.227(3)
C5 H5A 0.9700
C5 H5B 0.9700
C5 C6 1.528(3)
C5 C4 1.525(3)
C6 H6A 0.9700
C6 H6B 0.9700
C6 C7 1.527(3)
C7 H7A 0.9700
C7 H7B 0.9700
C7 C8 1.528(3)
C4 H4A 0.9700
C4 H4B 0.9700
C1 C2 1.494(3)
C2 H2A 0.9700
C2 H2B 0.9700
C9 C8 1.499(3)
C8 H8A 0.9700
C8 H8B 0.9700

loop_
_geom_torsion_atom_site_label_1
_geom_torsion_atom_site_label_2
_geom_torsion_atom_site_label_3
_geom_torsion_atom_site_label_4
_geom_torsion
O1 C1 C2 C3 -2.2(4)
O4 C9 C8 C7 -36.8(3)
O2 C1 C2 C3 179.0(2)
O3 C9 C8 C7 145.7(3)
C5 C6 C7 C8 170.3(2)
C6 C5 C4 C3 174.5(2)
C6 C7 C8 C9 177.9(2)
C4 C3 C2 C1 174.4(2)
C4 C5 C6 C7 179.7(2)
C2 C3 C4 C5 179.5(2)
